data_4003405
loop_
_publ_author_name
'Chen, Yi-Kuang'
'Kuo, Hsin-Hung'
'Luo, Dian'
'Lai, Yi-Ning'
'Li, Wei-Cheng'
'Chang, Chih-Hao'
'Escudero, Daniel'
'Jen, Alex K.-Y.'
'Hsu, Ling-Yang'
'Chi, Yun'

_publ_section_title
;
 Phenyl- and Pyrazolyl-Functionalized Pyrimidine: Versatile Chromophore of
 Bis-Tridentate Ir(III) Phosphors for Organic Light-Emitting Diodes
;
_journal_issue 17
_journal_name_full 'Chemistry of Materials'
_journal_page_first 6453
_journal_paper_doi 10.1021/acs.chemmater.8b04278
_journal_volume 31
_journal_year 2018
_chemical_formula_sum 'C72 H72 F8 Ir2 N16 O'
_chemical_formula_weight 1713.85
_space_group_crystal_system monoclinic
_space_group_IT_number 14
_space_group_name_Hall '-P 2ybc'
_space_group_name_H-M_alt 'P 1 21/c 1'
_atom_sites_solution_hydrogens mixed
_audit_creation_method SHELXL-2014/7
_cell_angle_alpha 90
_cell_angle_beta 91.4855(11)
_cell_angle_gamma 90
_cell_formula_units_Z 4
_cell_length_a 12.9918(5)
_cell_length_b 24.4505(9)
_cell_length_c 22.1009(9)
_cell_measurement_reflns_used 9276
_cell_measurement_temperature 150(2)
_cell_measurement_theta_max 27.47
_cell_measurement_theta_min 2.45
_cell_volume 7018.1(5)
_computing_cell_refinement 'Bruker SAINT'
_computing_data_collection 'Bruker APEX3'
_computing_data_reduction 'Bruker SAINT'
_computing_molecular_graphics 'Bruker SHELXTL'
_computing_publication_material 'Bruker SHELXTL'
_computing_structure_refinement 'SHELXL-2014/7 (Sheldrick, 2014)'
_computing_structure_solution 'SHELXS-97 (Sheldrick 2008)'
_diffrn_ambient_temperature 150(2)
_diffrn_measured_fraction_theta_full 0.999
_diffrn_measured_fraction_theta_max 0.999
_diffrn_measurement_device_type 'Bruker D8 VENTURE'
_diffrn_measurement_method '\f and \w scans'
_diffrn_radiation_type MoK\a
_diffrn_radiation_wavelength 0.71073
_diffrn_reflns_av_R_equivalents 0.0339
_diffrn_reflns_av_unetI/netI 0.0336
_diffrn_reflns_Laue_measured_fraction_full 0.999
_diffrn_reflns_Laue_measured_fraction_max 0.999
_diffrn_reflns_limit_h_max 16
_diffrn_reflns_limit_h_min -16
_diffrn_reflns_limit_k_max 31
_diffrn_reflns_limit_k_min -31
_diffrn_reflns_limit_l_max 26
_diffrn_reflns_limit_l_min -28
_diffrn_reflns_number 45928
_diffrn_reflns_point_group_measured_fraction_full 0.999
_diffrn_reflns_point_group_measured_fraction_max 0.999
_diffrn_reflns_theta_full 25.242
_diffrn_reflns_theta_max 27.500
_diffrn_reflns_theta_min 2.389
_exptl_absorpt_coefficient_mu 3.866
_exptl_absorpt_correction_T_max 0.7456
_exptl_absorpt_correction_T_min 0.6495
_exptl_absorpt_correction_type multi-scan
_exptl_absorpt_process_details 'SADABS (Bruker, 2016)'
_exptl_crystal_colour yellow
_exptl_crystal_density_diffrn 1.622
_exptl_crystal_description needle
_exptl_crystal_F_000 3400
_exptl_crystal_size_max 0.312
_exptl_crystal_size_mid 0.177
_exptl_crystal_size_min 0.165
_refine_diff_density_max 1.190
_refine_diff_density_min -0.792
_refine_diff_density_rms 0.103
_refine_ls_extinction_method none
_refine_ls_goodness_of_fit_ref 1.049
_refine_ls_hydrogen_treatment mixed
_refine_ls_matrix_type full
_refine_ls_number_parameters 930
_refine_ls_number_reflns 16093
_refine_ls_number_restraints 6
_refine_ls_restrained_S_all 1.063
_refine_ls_R_factor_all 0.0367
_refine_ls_R_factor_gt 0.0254
_refine_ls_shift/su_max 0.006
_refine_ls_shift/su_mean 0.000
_refine_ls_structure_factor_coef Fsqd
_refine_ls_weighting_details 'w=1/[\s^2^(Fo^2^)+(0.0179P)^2^+7.5866P] where P=(Fo^2^+2Fc^2^)/3'
_refine_ls_weighting_scheme calc
_refine_ls_wR_factor_gt 0.0505
_refine_ls_wR_factor_ref 0.0552
_reflns_Friedel_coverage 0.000
_reflns_number_gt 13559
_reflns_number_total 16093
_reflns_threshold_expression 'I > 2\s(I)'
_cod_data_source_file cm8b04278_si_002.cif
_cod_data_source_block ic19049
_cod_original_sg_symbol_H-M 'P 21/c'
_cod_database_code 4003405
_shelx_shelxl_version_number 2014/7
_shelx_space_group_comment
; 
The symmetry employed for this shelxl refinement is uniquely defined 
by the following loop, which should always be used as a source of 
symmetry information in preference to the above space-group names. 
They are only intended as comments. 
;
_shelx_estimated_absorpt_t_min 0.378
_shelx_estimated_absorpt_t_max 0.568

loop_
_space_group_symop_operation_xyz
'x, y, z'
'-x, y+1/2, -z+1/2'
'-x, -y, -z'
'x, -y-1/2, z-1/2'

loop_
_atom_site_label
_atom_site_type_symbol
_atom_site_fract_x
_atom_site_fract_y
_atom_site_fract_z
_atom_site_U_iso_or_equiv
_atom_site_adp_type
_atom_site_occupancy
_atom_site_site_symmetry_order
_atom_site_calc_flag
_atom_site_refinement_flags_posn
_atom_site_refinement_flags_adp
_atom_site_refinement_flags_occupancy
_atom_site_disorder_assembly
_atom_site_disorder_group
Ir1 Ir 0.97303(2) 0.43168(2) 0.73634(2) 0.01872(3) Uani 1 1 d . . . . .
N1 N 0.85241(18) 0.41105(10) 0.67962(11) 0.0199(5) Uani 1 1 d . . . . .
N2 N 0.67601(19) 0.38847(10) 0.67131(11) 0.0238(6) Uani 1 1 d . . . . .
N3 N 1.03470(19) 0.43747(10) 0.64903(11) 0.0223(5) Uani 1 1 d . . . . .
N4 N 1.1256(2) 0.45261(11) 0.62728(12) 0.0265(6) Uani 1 1 d . . . . .
N5 N 0.9110(2) 0.55739(11) 0.71574(12) 0.0282(6) Uani 1 1 d . . . . .
N6 N 1.0394(2) 0.54001(10) 0.77639(12) 0.0262(6) Uani 1 1 d . . . . .
N7 N 1.11885(18) 0.35835(10) 0.79683(11) 0.0205(5) Uani 1 1 d . . . . .
N8 N 1.03142(19) 0.30447(10) 0.73834(12) 0.0242(6) Uani 1 1 d . . . . .
C1 C 0.8624(2) 0.41758(11) 0.79716(13) 0.0196(6) Uani 1 1 d . . . . .
C2 C 0.8663(2) 0.42171(12) 0.86036(14) 0.0236(7) Uani 1 1 d . . . . .
H2 H 0.9271 0.4344 0.8806 0.028 Uiso 1 1 calc R U . . .
C3 C 0.7818(3) 0.40731(14) 0.89310(14) 0.0294(7) Uani 1 1 d . . . . .
C4 C 0.6902(3) 0.38792(14) 0.86779(15) 0.0308(8) Uani 1 1 d . . . . .
H4 H 0.6341 0.3776 0.8921 0.037 Uiso 1 1 calc R U . . .
C5 C 0.6845(2) 0.38431(13) 0.80538(14) 0.0266(7) Uani 1 1 d . . . . .
H5 H 0.6229 0.3714 0.7861 0.032 Uiso 1 1 calc R U . . .
C6 C 0.7672(2) 0.39920(12) 0.77050(13) 0.0210(6) Uani 1 1 d . . . . .
C7 C 0.7618(2) 0.39824(12) 0.70391(14) 0.0207(6) Uani 1 1 d . . . . .
C8 C 0.6830(2) 0.39116(12) 0.61001(14) 0.0236(7) Uani 1 1 d . . . . .
C9 C 0.7762(2) 0.40149(13) 0.58269(14) 0.0256(7) Uani 1 1 d . . . . .
H9 H 0.7806 0.4013 0.5399 0.031 Uiso 1 1 calc R U . . .
C10 C 0.8624(2) 0.41210(12) 0.61893(14) 0.0229(6) Uani 1 1 d . . . . .
C11 C 0.9667(2) 0.42663(13) 0.60236(14) 0.0254(7) Uani 1 1 d . . . . .
C12 C 1.0162(3) 0.43482(14) 0.54801(15) 0.0304(7) Uani 1 1 d . . . . .
H12 H 0.9891 0.4304 0.5080 0.036 Uiso 1 1 calc R U . . .
C13 C 1.1142(3) 0.45085(14) 0.56637(15) 0.0313(8) Uani 1 1 d . . . . .
C14 C 1.2039(3) 0.46502(18) 0.52937(17) 0.0433(10) Uani 1 1 d . . . . .
C15 C 0.5808(2) 0.38499(14) 0.57536(15) 0.0294(7) Uani 1 1 d . . . . .
C16 C 0.5927(3) 0.3885(2) 0.50730(16) 0.0547(12) Uani 1 1 d . . . . .
H16A H 0.6203 0.4244 0.4967 0.082 Uiso 1 1 calc R U . . .
H16B H 0.5255 0.3833 0.4870 0.082 Uiso 1 1 calc R U . . .
H16C H 0.6402 0.3599 0.4942 0.082 Uiso 1 1 calc R U . . .
C17 C 0.5086(3) 0.4293(2) 0.5970(2) 0.0686(15) Uani 1 1 d . . . . .
H17A H 0.5051 0.4278 0.6413 0.103 Uiso 1 1 calc R U . . .
H17B H 0.4397 0.4235 0.5791 0.103 Uiso 1 1 calc R U . . .
H17C H 0.5344 0.4652 0.5848 0.103 Uiso 1 1 calc R U . . .
C18 C 0.5345(3) 0.32900(18) 0.58990(19) 0.0542(12) Uani 1 1 d . . . . .
H18A H 0.5791 0.3001 0.5746 0.081 Uiso 1 1 calc R U . . .
H18B H 0.4660 0.3260 0.5706 0.081 Uiso 1 1 calc R U . . .
H18C H 0.5289 0.3251 0.6338 0.081 Uiso 1 1 calc R U . . .
C19 C 0.9629(2) 0.51524(12) 0.74068(14) 0.0228(6) Uani 1 1 d . . . . .
C20 C 0.9528(3) 0.60698(14) 0.73353(17) 0.0384(9) Uani 1 1 d . . . . .
H20 H 0.9289 0.6421 0.7214 0.046 Uiso 1 1 calc R U . . .
C21 C 1.0328(3) 0.59648(14) 0.77083(17) 0.0372(9) Uani 1 1 d . . . . .
H21 H 1.0768 0.6227 0.7899 0.045 Uiso 1 1 calc R U . . .
C22 C 1.1106(2) 0.50478(12) 0.80710(14) 0.0246(7) Uani 1 1 d . . . . .
C23 C 1.1938(3) 0.51903(14) 0.84409(16) 0.0318(8) Uani 1 1 d . . . . .
H23 H 1.2082 0.5564 0.8526 0.038 Uiso 1 1 calc R U . . .
C24 C 1.2567(2) 0.47769(14) 0.86889(15) 0.0302(8) Uani 1 1 d . . . . .
C25 C 1.2338(2) 0.42296(14) 0.85576(15) 0.0285(7) Uani 1 1 d . . . . .
H25 H 1.2754 0.3945 0.8724 0.034 Uiso 1 1 calc R U . . .
C26 C 1.1499(2) 0.41062(12) 0.81829(13) 0.0219(6) Uani 1 1 d . . . . .
C27 C 1.0879(2) 0.45121(12) 0.79308(13) 0.0203(6) Uani 1 1 d . . . . .
C28 C 1.1591(2) 0.30685(12) 0.80594(14) 0.0254(7) Uani 1 1 d . . . . .
H28 H 1.2144 0.2971 0.8328 0.030 Uiso 1 1 calc R U . . .
C29 C 1.1046(3) 0.27325(13) 0.76937(15) 0.0281(7) Uani 1 1 d . . . . .
H29 H 1.1145 0.2349 0.7654 0.034 Uiso 1 1 calc R U . . .
C30 C 1.0387(2) 0.35740(12) 0.75492(13) 0.0200(6) Uani 1 1 d . . . . .
C31 C 0.8250(3) 0.55125(14) 0.67254(16) 0.0361(8) Uani 1 1 d . . . . .
H31A H 0.8515 0.5476 0.6316 0.054 Uiso 1 1 calc R U . . .
H31B H 0.7805 0.5835 0.6744 0.054 Uiso 1 1 calc R U . . .
H31C H 0.7854 0.5185 0.6826 0.054 Uiso 1 1 calc R U . . .
C32 C 1.3464(13) 0.4879(6) 0.9137(8) 0.037(3) Uani 0.694(4) 1 d . . P A 1
C33 C 1.3722(5) 0.5492(3) 0.9182(3) 0.0565(16) Uani 0.694(4) 1 d . . P A 1
H33A H 1.3900 0.5630 0.8782 0.085 Uiso 0.694(4) 1 calc R U P A 1
H33B H 1.4307 0.5544 0.9465 0.085 Uiso 0.694(4) 1 calc R U P A 1
H33C H 1.3123 0.5692 0.9328 0.085 Uiso 0.694(4) 1 calc R U P A 1
C34 C 1.3236(5) 0.4690(3) 0.9785(2) 0.0527(15) Uani 0.694(4) 1 d . . P A 1
H34A H 1.2620 0.4877 0.9926 0.079 Uiso 0.694(4) 1 calc R U P A 1
H34B H 1.3824 0.4779 1.0054 0.079 Uiso 0.694(4) 1 calc R U P A 1
H34C H 1.3121 0.4294 0.9787 0.079 Uiso 0.694(4) 1 calc R U P A 1
C35 C 1.4452(5) 0.4577(4) 0.8933(4) 0.056(2) Uani 0.694(4) 1 d . . P A 1
H35A H 1.4343 0.4181 0.8956 0.083 Uiso 0.694(4) 1 calc R U P A 1
H35B H 1.5034 0.4680 0.9200 0.083 Uiso 0.694(4) 1 calc R U P A 1
H35C H 1.4600 0.4680 0.8516 0.083 Uiso 0.694(4) 1 calc R U P A 1
C32' C 1.358(3) 0.4990(17) 0.903(2) 0.037(3) Uani 0.306(4) 1 d . . P A 2
C33' C 1.4189(11) 0.5378(6) 0.8651(7) 0.0565(16) Uani 0.306(4) 1 d . . P A 2
H33D H 1.3742 0.5679 0.8514 0.085 Uiso 0.306(4) 1 calc R U P A 2
H33E H 1.4450 0.5184 0.8299 0.085 Uiso 0.306(4) 1 calc R U P A 2
H33F H 1.4768 0.5525 0.8892 0.085 Uiso 0.306(4) 1 calc R U P A 2
C34' C 1.3187(11) 0.5261(7) 0.9577(6) 0.0527(15) Uani 0.306(4) 1 d . . P A 2
H34D H 1.2828 0.4991 0.9823 0.079 Uiso 0.306(4) 1 calc R U P A 2
H34E H 1.2707 0.5552 0.9455 0.079 Uiso 0.306(4) 1 calc R U P A 2
H34F H 1.3763 0.5417 0.9814 0.079 Uiso 0.306(4) 1 calc R U P A 2
C35' C 1.4176(13) 0.4496(11) 0.9158(10) 0.056(2) Uani 0.306(4) 1 d . . P A 2
H35D H 1.4799 0.4590 0.9394 0.083 Uiso 0.306(4) 1 calc R U P A 2
H35E H 1.4368 0.4324 0.8776 0.083 Uiso 0.306(4) 1 calc R U P A 2
H35F H 1.3758 0.4240 0.9389 0.083 Uiso 0.306(4) 1 calc R U P A 2
C36 C 0.9581(3) 0.28320(14) 0.69372(16) 0.0327(8) Uani 1 1 d . . . . .
H36A H 0.8890 0.2835 0.7104 0.049 Uiso 1 1 calc R U . . .
H36B H 0.9770 0.2456 0.6832 0.049 Uiso 1 1 calc R U . . .
H36C H 0.9589 0.3061 0.6573 0.049 Uiso 1 1 calc R U . . .
F1 F 0.78759(16) 0.41172(10) 0.95444(8) 0.0430(5) Uani 1 1 d . . . . .
F2 F 1.17607(18) 0.47624(11) 0.47239(10) 0.0551(6) Uani 1 1 d . . . . .
F3 F 1.27224(18) 0.42413(13) 0.52494(13) 0.0766(9) Uani 1 1 d . . . . .
F4 F 1.2554(2) 0.50682(13) 0.55060(13) 0.0904(10) Uani 1 1 d . U . . .
Ir2 Ir 0.39508(2) 0.31053(2) 0.23055(2) 0.01689(3) Uani 1 1 d . . . . .
N9 N 0.52162(19) 0.29066(10) 0.28347(11) 0.0205(5) Uani 1 1 d . . . . .
N10 N 0.7029(2) 0.28425(11) 0.28849(12) 0.0259(6) Uani 1 1 d . . . . .
N11 N 0.33628(18) 0.30328(10) 0.31921(10) 0.0182(5) Uani 1 1 d . . . . .
N12 N 0.24472(19) 0.31159(10) 0.34401(11) 0.0206(5) Uani 1 1 d . . . . .
N13 N 0.4464(2) 0.43512(10) 0.26589(12) 0.0282(6) Uani 1 1 d . . . . .
N14 N 0.3273(2) 0.42048(10) 0.19893(11) 0.0223(5) Uani 1 1 d . . . . .
N15 N 0.25975(19) 0.24009(10) 0.15783(11) 0.0187(5) Uani 1 1 d . . . . .
N16 N 0.3494(2) 0.18277(10) 0.21017(11) 0.0216(5) Uani 1 1 d . . . . .
C37 C 0.5054(2) 0.31005(12) 0.16752(13) 0.0204(6) Uani 1 1 d . . . . .
C38 C 0.4964(3) 0.31825(13) 0.10464(14) 0.0271(7) Uani 1 1 d . . . . .
H38 H 0.4311 0.3254 0.0860 0.033 Uiso 1 1 calc R U . . .
C39 C 0.5831(3) 0.31583(15) 0.07042(14) 0.0345(8) Uani 1 1 d . . . . .
C40 C 0.6811(3) 0.30606(16) 0.09356(16) 0.0386(9) Uani 1 1 d . . . . .
H40 H 0.7389 0.3047 0.0681 0.046 Uiso 1 1 calc R U . . .
C41 C 0.6917(3) 0.29841(15) 0.15522(15) 0.0329(8) Uani 1 1 d . . . . .
H41 H 0.7581 0.2922 0.1729 0.039 Uiso 1 1 calc R U . . .
C42 C 0.6059(2) 0.29964(12) 0.19182(13) 0.0226(6) Uani 1 1 d . . . . .
C43 C 0.6147(2) 0.29032(13) 0.25733(14) 0.0225(6) Uani 1 1 d . . . . .
C44 C 0.6974(2) 0.27679(13) 0.34911(14) 0.0255(7) Uani 1 1 d . . . . .
C45 C 0.6034(2) 0.27474(13) 0.37788(14) 0.0262(7) Uani 1 1 d . . . . .
H45 H 0.6006 0.2676 0.4200 0.031 Uiso 1 1 calc R U . . .
C46 C 0.5137(2) 0.28342(12) 0.34346(13) 0.0216(6) Uani 1 1 d . . . . .
C47 C 0.4081(2) 0.28936(13) 0.36296(13) 0.0221(6) Uani 1 1 d . . . . .
C48 C 0.3606(2) 0.28825(13) 0.41860(14) 0.0256(7) Uani 1 1 d . . . . .
H48 H 0.3902 0.2798 0.4572 0.031 Uiso 1 1 calc R U . . .
C49 C 0.2601(2) 0.30241(13) 0.40419(14) 0.0238(7) Uani 1 1 d . . . . .
C50 C 0.1717(3) 0.30848(15) 0.44469(15) 0.0327(8) Uani 1 1 d . . . . .
C51 C 0.8002(2) 0.27511(14) 0.38325(15) 0.0305(8) Uani 1 1 d . . . . .
C52 C 0.8760(3) 0.23982(17) 0.34889(18) 0.0447(10) Uani 1 1 d . . . . .
H52A H 0.8478 0.2029 0.3439 0.067 Uiso 1 1 calc R U . . .
H52B H 0.9416 0.2380 0.3717 0.067 Uiso 1 1 calc R U . . .
H52C H 0.8871 0.2559 0.3090 0.067 Uiso 1 1 calc R U . . .
C53 C 0.8396(3) 0.33424(16) 0.38738(18) 0.0451(10) Uani 1 1 d . . . . .
H53A H 0.8475 0.3489 0.3465 0.068 Uiso 1 1 calc R U . . .
H53B H 0.9062 0.3349 0.4091 0.068 Uiso 1 1 calc R U . . .
H53C H 0.7901 0.3566 0.4091 0.068 Uiso 1 1 calc R U . . .
C54 C 0.7905(3) 0.25124(17) 0.44704(16) 0.0434(10) Uani 1 1 d . . . . .
H54A H 0.7463 0.2749 0.4709 0.065 Uiso 1 1 calc R U . . .
H54B H 0.8589 0.2489 0.4666 0.065 Uiso 1 1 calc R U . . .
H54C H 0.7602 0.2146 0.4443 0.065 Uiso 1 1 calc R U . . .
C55 C 0.3978(2) 0.39422(12) 0.23599(13) 0.0201(6) Uani 1 1 d . . . . .
C56 C 0.4073(3) 0.48559(14) 0.24785(16) 0.0357(8) Uani 1 1 d . . . . .
H56 H 0.4291 0.5203 0.2626 0.043 Uiso 1 1 calc R U . . .
C57 C 0.3331(3) 0.47642(13) 0.20588(16) 0.0317(8) Uani 1 1 d . . . . .
H57 H 0.2926 0.5031 0.1850 0.038 Uiso 1 1 calc R U . . .
C58 C 0.2604(2) 0.38659(12) 0.16301(13) 0.0201(6) Uani 1 1 d . . . . .
C59 C 0.1845(2) 0.40337(12) 0.12170(13) 0.0230(6) Uani 1 1 d . . . . .
H59 H 0.1712 0.4412 0.1152 0.028 Uiso 1 1 calc R U . . .
C60 C 0.1280(2) 0.36362(13) 0.08986(13) 0.0235(7) Uani 1 1 d . . . . .
C61 C 0.1500(2) 0.30803(12) 0.09979(13) 0.0218(6) Uani 1 1 d . . . . .
H61 H 0.1131 0.2806 0.0779 0.026 Uiso 1 1 calc R U . . .
C62 C 0.2259(2) 0.29375(12) 0.14170(13) 0.0187(6) Uani 1 1 d . . . . .
C63 C 0.2814(2) 0.33232(12) 0.17438(12) 0.0174(6) Uani 1 1 d . . . . .
C64 C 0.2241(2) 0.18871(12) 0.14200(14) 0.0237(6) Uani 1 1 d . . . . .
H64 H 0.1705 0.1804 0.1135 0.028 Uiso 1 1 calc R U . . .
C65 C 0.2804(3) 0.15276(13) 0.17494(14) 0.0264(7) Uani 1 1 d . . . . .
H65 H 0.2740 0.1141 0.1741 0.032 Uiso 1 1 calc R U . . .
C66 C 0.3385(2) 0.23669(12) 0.20074(13) 0.0187(6) Uani 1 1 d . . . . .
C67 C 0.5264(3) 0.42716(15) 0.31279(17) 0.0400(9) Uani 1 1 d . . . . .
H67A H 0.4945 0.4161 0.3506 0.060 Uiso 1 1 calc R U . . .
H67B H 0.5642 0.4614 0.3192 0.060 Uiso 1 1 calc R U . . .
H67C H 0.5740 0.3986 0.3000 0.060 Uiso 1 1 calc R U . . .
C68 C 0.0430(3) 0.37870(13) 0.04343(15) 0.0302(7) Uani 1 1 d . . . . .
C69 C 0.0186(3) 0.43930(15) 0.04305(19) 0.0452(10) Uani 1 1 d . . . . .
H69A H 0.0799 0.4599 0.0316 0.068 Uiso 1 1 calc R U . . .
H69B H -0.0021 0.4506 0.0835 0.068 Uiso 1 1 calc R U . . .
H69C H -0.0376 0.4466 0.0138 0.068 Uiso 1 1 calc R U . . .
C70 C 0.0745(4) 0.36093(19) -0.01949(16) 0.0559(12) Uani 1 1 d . . . . .
H70A H 0.0179 0.3681 -0.0486 0.084 Uiso 1 1 calc R U . . .
H70B H 0.0904 0.3217 -0.0191 0.084 Uiso 1 1 calc R U . . .
H70C H 0.1355 0.3815 -0.0312 0.084 Uiso 1 1 calc R U . . .
C71 C -0.0573(3) 0.34864(17) 0.0591(2) 0.0508(11) Uani 1 1 d . . . . .
H71A H -0.0788 0.3598 0.0994 0.076 Uiso 1 1 calc R U . . .
H71B H -0.0454 0.3091 0.0586 0.076 Uiso 1 1 calc R U . . .
H71C H -0.1114 0.3580 0.0291 0.076 Uiso 1 1 calc R U . . .
C72 C 0.4243(3) 0.15898(13) 0.25255(15) 0.0304(8) Uani 1 1 d . . . . .
H72A H 0.4901 0.1543 0.2325 0.046 Uiso 1 1 calc R U . . .
H72B H 0.3994 0.1233 0.2661 0.046 Uiso 1 1 calc R U . . .
H72C H 0.4337 0.1833 0.2875 0.046 Uiso 1 1 calc R U . . .
F5 F 0.57138(17) 0.32298(11) 0.00928(9) 0.0517(6) Uani 1 1 d . . . . .
F6 F 0.09784(18) 0.27153(10) 0.43400(11) 0.0587(7) Uani 1 1 d . . . . .
F7 F 0.1235(2) 0.35606(10) 0.43926(11) 0.0609(7) Uani 1 1 d . . . . .
F8 F 0.19995(18) 0.30175(12) 0.50202(9) 0.0645(8) Uani 1 1 d . . . . .
O1 O 1.3005(2) 0.47954(12) 0.70727(14) 0.0460(7) Uani 1 1 d . . . . .
H1A H 1.240(4) 0.4793(18) 0.680(2) 0.069 Uiso 1 1 d . U . . .
H1B H 1.280(4) 0.4831(19) 0.743(2) 0.069 Uiso 1 1 d . U . . .

loop_
_atom_site_aniso_label
_atom_site_aniso_U_11
_atom_site_aniso_U_22
_atom_site_aniso_U_33
_atom_site_aniso_U_23
_atom_site_aniso_U_13
_atom_site_aniso_U_12
Ir1 0.01545(6) 0.01747(6) 0.02306(6) 0.00040(5) -0.00335(4) -0.00010(4)
N1 0.0166(13) 0.0209(13) 0.0221(13) -0.0021(10) -0.0037(10) -0.0008(10)
N2 0.0188(13) 0.0276(14) 0.0246(13) -0.0016(11) -0.0045(11) -0.0004(11)
N3 0.0159(12) 0.0232(14) 0.0279(13) 0.0038(11) -0.0012(11) -0.0003(10)
N4 0.0187(13) 0.0292(14) 0.0316(15) 0.0058(12) -0.0009(11) -0.0010(11)
N5 0.0315(15) 0.0236(14) 0.0294(14) 0.0032(11) 0.0007(12) 0.0049(12)
N6 0.0263(15) 0.0197(13) 0.0324(15) -0.0032(11) -0.0012(12) -0.0004(11)
N7 0.0146(12) 0.0204(13) 0.0264(13) 0.0017(10) -0.0045(10) 0.0015(10)
N8 0.0200(13) 0.0216(13) 0.0309(14) 0.0006(11) -0.0017(11) -0.0016(11)
C1 0.0174(15) 0.0157(14) 0.0256(15) 0.0004(12) -0.0016(12) 0.0059(11)
C2 0.0210(16) 0.0222(16) 0.0270(16) 0.0008(13) -0.0075(13) 0.0028(13)
C3 0.0334(19) 0.0331(18) 0.0215(16) 0.0020(14) -0.0031(14) 0.0085(15)
C4 0.0238(17) 0.0370(19) 0.0317(18) 0.0080(15) 0.0020(14) 0.0016(15)
C5 0.0197(16) 0.0308(18) 0.0291(17) -0.0003(14) -0.0025(13) 0.0015(13)
C6 0.0167(15) 0.0213(15) 0.0248(15) -0.0001(12) -0.0043(12) 0.0033(12)
C7 0.0162(15) 0.0175(14) 0.0282(16) 0.0001(12) -0.0029(12) -0.0001(12)
C8 0.0186(16) 0.0220(16) 0.0299(17) -0.0022(13) -0.0050(13) 0.0001(12)
C9 0.0236(17) 0.0315(18) 0.0216(15) -0.0017(13) -0.0030(13) 0.0017(14)
C10 0.0228(16) 0.0200(15) 0.0257(16) -0.0005(12) -0.0005(13) 0.0027(13)
C11 0.0199(16) 0.0289(17) 0.0274(16) 0.0008(13) -0.0009(13) 0.0027(13)
C12 0.0250(17) 0.039(2) 0.0267(17) 0.0053(15) -0.0006(14) 0.0014(15)
C13 0.0251(17) 0.0379(19) 0.0311(18) 0.0077(15) 0.0030(14) 0.0014(15)
C14 0.032(2) 0.061(3) 0.037(2) 0.0089(19) 0.0043(17) -0.0084(19)
C15 0.0204(17) 0.0367(19) 0.0306(17) -0.0034(14) -0.0082(14) -0.0046(14)
C16 0.040(2) 0.091(4) 0.032(2) 0.006(2) -0.0140(18) -0.020(2)
C17 0.045(3) 0.079(3) 0.080(3) -0.032(3) -0.037(2) 0.028(2)
C18 0.045(2) 0.070(3) 0.047(2) 0.003(2) -0.012(2) -0.029(2)
C19 0.0215(16) 0.0208(15) 0.0263(16) 0.0015(12) 0.0016(13) 0.0024(12)
C20 0.051(2) 0.0184(17) 0.046(2) -0.0014(15) 0.0004(19) 0.0059(16)
C21 0.045(2) 0.0206(17) 0.045(2) -0.0080(15) -0.0044(18) -0.0015(16)
C22 0.0214(16) 0.0224(16) 0.0300(17) -0.0038(13) 0.0001(13) 0.0018(13)
C23 0.0245(18) 0.0291(18) 0.042(2) -0.0138(15) -0.0020(15) -0.0067(14)
C24 0.0193(16) 0.0360(19) 0.0350(18) -0.0109(15) -0.0040(14) -0.0020(14)
C25 0.0191(16) 0.0332(18) 0.0329(18) -0.0031(14) -0.0059(14) 0.0046(14)
C26 0.0173(15) 0.0234(15) 0.0249(16) -0.0014(12) -0.0016(12) -0.0005(12)
C27 0.0150(14) 0.0235(15) 0.0221(15) -0.0026(12) -0.0067(12) -0.0015(12)
C28 0.0207(16) 0.0245(16) 0.0309(17) 0.0053(13) -0.0010(13) 0.0041(13)
C29 0.0262(17) 0.0211(16) 0.0370(18) 0.0046(14) 0.0000(14) 0.0010(13)
C30 0.0187(15) 0.0161(14) 0.0254(15) -0.0011(12) 0.0001(12) -0.0014(12)
C31 0.043(2) 0.0302(18) 0.0349(19) 0.0051(15) -0.0056(16) 0.0103(16)
C32 0.018(5) 0.040(7) 0.052(7) -0.011(5) -0.007(4) -0.010(4)
C33 0.042(3) 0.058(4) 0.068(4) -0.006(3) -0.026(3) -0.016(3)
C34 0.042(3) 0.081(4) 0.034(3) -0.009(3) -0.015(2) -0.012(3)
C35 0.014(4) 0.083(5) 0.070(6) -0.031(5) -0.006(3) -0.002(4)
C32' 0.018(5) 0.040(7) 0.052(7) -0.011(5) -0.007(4) -0.010(4)
C33' 0.042(3) 0.058(4) 0.068(4) -0.006(3) -0.026(3) -0.016(3)
C34' 0.042(3) 0.081(4) 0.034(3) -0.009(3) -0.015(2) -0.012(3)
C35' 0.014(4) 0.083(5) 0.070(6) -0.031(5) -0.006(3) -0.002(4)
C36 0.034(2) 0.0270(18) 0.0366(19) -0.0050(15) -0.0060(16) -0.0023(15)
F1 0.0359(12) 0.0720(15) 0.0211(10) 0.0027(10) -0.0020(9) 0.0029(11)
F2 0.0453(14) 0.0844(18) 0.0362(12) 0.0189(12) 0.0103(11) 0.0001(13)
F3 0.0292(13) 0.114(2) 0.087(2) 0.0346(18) 0.0169(14) 0.0181(14)
F4 0.095(2) 0.112(2) 0.0654(17) -0.0120(15) 0.0265(15) -0.0711(18)
Ir2 0.01476(6) 0.01917(6) 0.01662(5) 0.00069(4) -0.00219(4) 0.00041(4)
N9 0.0181(13) 0.0234(13) 0.0197(12) 0.0012(10) -0.0028(10) 0.0014(10)
N10 0.0182(13) 0.0328(15) 0.0266(14) -0.0010(12) -0.0024(11) 0.0028(11)
N11 0.0151(12) 0.0211(13) 0.0183(12) -0.0007(10) -0.0008(10) -0.0005(10)
N12 0.0183(13) 0.0231(13) 0.0206(12) -0.0018(10) 0.0008(10) -0.0036(11)
N13 0.0293(15) 0.0219(14) 0.0328(15) -0.0013(11) -0.0089(12) -0.0062(12)
N14 0.0251(14) 0.0160(12) 0.0256(13) -0.0012(10) -0.0039(11) 0.0000(10)
N15 0.0185(13) 0.0171(12) 0.0201(12) -0.0001(10) -0.0054(10) 0.0010(10)
N16 0.0231(13) 0.0182(13) 0.0231(13) 0.0016(10) -0.0036(10) 0.0020(10)
C37 0.0193(15) 0.0202(15) 0.0217(15) -0.0005(12) -0.0005(12) 0.0011(12)
C38 0.0246(17) 0.0348(19) 0.0218(15) 0.0013(13) -0.0003(13) 0.0024(14)
C39 0.036(2) 0.049(2) 0.0180(15) 0.0014(15) 0.0038(14) 0.0024(17)
C40 0.0240(18) 0.062(3) 0.0301(18) -0.0019(17) 0.0080(15) 0.0014(17)
C41 0.0224(17) 0.047(2) 0.0294(17) 0.0023(15) 0.0004(14) 0.0037(15)
C42 0.0177(15) 0.0270(17) 0.0230(15) 0.0008(13) 0.0011(12) -0.0002(12)
C43 0.0181(15) 0.0246(16) 0.0246(16) -0.0020(12) -0.0005(12) 0.0021(12)
C44 0.0210(16) 0.0277(17) 0.0276(16) 0.0001(13) -0.0058(13) 0.0018(13)
C45 0.0240(17) 0.0313(18) 0.0231(16) 0.0037(13) -0.0053(13) 0.0005(14)
C46 0.0186(15) 0.0252(16) 0.0208(15) -0.0004(12) -0.0021(12) 0.0005(12)
C47 0.0174(15) 0.0280(16) 0.0208(15) 0.0019(12) -0.0036(12) -0.0018(13)
C48 0.0225(16) 0.0351(18) 0.0190(15) 0.0039(13) -0.0025(13) -0.0044(14)
C49 0.0208(16) 0.0282(17) 0.0224(15) -0.0021(13) 0.0011(12) -0.0051(13)
C50 0.0315(19) 0.041(2) 0.0255(17) 0.0003(15) 0.0034(14) -0.0034(16)
C51 0.0194(16) 0.040(2) 0.0314(18) -0.0001(15) -0.0073(14) -0.0003(14)
C52 0.0238(19) 0.062(3) 0.047(2) -0.010(2) -0.0104(17) 0.0130(18)
C53 0.034(2) 0.050(2) 0.051(2) -0.0030(19) -0.0121(18) -0.0079(18)
C54 0.030(2) 0.065(3) 0.035(2) 0.0082(18) -0.0116(16) 0.0051(19)
C55 0.0175(15) 0.0221(15) 0.0207(15) 0.0006(12) 0.0002(12) -0.0026(12)
C56 0.042(2) 0.0211(17) 0.043(2) -0.0016(15) -0.0111(17) -0.0041(15)
C57 0.037(2) 0.0195(16) 0.0383(19) -0.0005(14) -0.0061(16) 0.0014(14)
C58 0.0169(15) 0.0214(15) 0.0220(15) -0.0002(12) -0.0003(12) 0.0002(12)
C59 0.0247(16) 0.0201(15) 0.0242(16) 0.0026(12) -0.0003(13) 0.0029(13)
C60 0.0212(16) 0.0278(16) 0.0214(15) 0.0021(13) -0.0026(13) 0.0052(13)
C61 0.0219(16) 0.0249(16) 0.0184(14) -0.0018(12) -0.0041(12) -0.0005(13)
C62 0.0188(15) 0.0193(14) 0.0181(14) 0.0005(11) -0.0001(12) 0.0015(12)
C63 0.0132(14) 0.0242(15) 0.0147(13) 0.0025(11) -0.0021(11) 0.0025(12)
C64 0.0241(16) 0.0215(15) 0.0254(15) -0.0048(13) -0.0038(13) 0.0012(13)
C65 0.0299(18) 0.0185(15) 0.0307(17) -0.0027(13) -0.0027(14) -0.0011(13)
C66 0.0172(15) 0.0204(15) 0.0185(14) 0.0005(12) 0.0011(12) 0.0012(12)
C67 0.040(2) 0.034(2) 0.045(2) -0.0008(16) -0.0207(18) -0.0103(17)
C68 0.0303(18) 0.0286(17) 0.0307(17) 0.0039(14) -0.0144(15) 0.0038(14)
C69 0.038(2) 0.039(2) 0.057(2) 0.0083(18) -0.0219(19) 0.0069(17)
C70 0.071(3) 0.068(3) 0.029(2) 0.0030(19) -0.016(2) 0.023(2)
C71 0.035(2) 0.051(3) 0.065(3) 0.012(2) -0.027(2) -0.0049(19)
C72 0.0318(19) 0.0265(17) 0.0325(18) 0.0053(14) -0.0068(15) 0.0061(14)
F5 0.0411(13) 0.0948(19) 0.0195(10) 0.0070(11) 0.0058(9) 0.0068(12)
F6 0.0376(13) 0.0740(17) 0.0655(16) -0.0087(13) 0.0186(12) -0.0221(12)
F7 0.0608(17) 0.0535(15) 0.0702(17) 0.0051(13) 0.0376(14) 0.0165(13)
F8 0.0423(14) 0.128(2) 0.0235(11) 0.0030(13) 0.0068(10) 0.0000(14)
O1 0.0394(16) 0.0467(16) 0.0524(18) -0.0131(14) 0.0069(14) -0.0116(13)

loop_
_atom_type_symbol
_atom_type_description
_atom_type_scat_dispersion_real
_atom_type_scat_dispersion_imag
_atom_type_scat_source
C C 0.0033 0.0016 'International Tables Vol C Tables 4.2.6.8 and 6.1.1.4'
H H 0.0000 0.0000 'International Tables Vol C Tables 4.2.6.8 and 6.1.1.4'
N N 0.0061 0.0033 'International Tables Vol C Tables 4.2.6.8 and 6.1.1.4'
F F 0.0171 0.0103 'International Tables Vol C Tables 4.2.6.8 and 6.1.1.4'
Ir Ir -1.4442 7.9887 'International Tables Vol C Tables 4.2.6.8 and 6.1.1.4'
O O 0.0106 0.0060 'International Tables Vol C Tables 4.2.6.8 and 6.1.1.4'

loop_
_geom_angle_atom_site_label_1
_geom_angle_atom_site_label_2
_geom_angle_atom_site_label_3
_geom_angle
C27 Ir1 C1 99.03(12)
C27 Ir1 C30 77.49(12)
C1 Ir1 C30 90.88(11)
C27 Ir1 N1 178.59(11)
C1 Ir1 N1 79.56(11)
C30 Ir1 N1 102.32(11)
C27 Ir1 C19 77.20(12)
C1 Ir1 C19 95.24(11)
C30 Ir1 C19 154.59(12)
N1 Ir1 C19 103.04(11)
C27 Ir1 N3 105.33(11)
C1 Ir1 N3 155.63(11)
C30 Ir1 N3 94.40(11)
N1 Ir1 N3 76.07(10)
C19 Ir1 N3 90.13(11)
C7 N1 C10 120.6(3)
C7 N1 Ir1 118.57(19)
C10 N1 Ir1 120.8(2)
C7 N2 C8 116.9(3)
N4 N3 C11 110.0(2)
N4 N3 Ir1 134.8(2)
C11 N3 Ir1 115.0(2)
N3 N4 C13 105.9(3)
C19 N5 C20 111.6(3)
C19 N5 C31 123.9(3)
C20 N5 C31 124.4(3)
C21 N6 C19 109.9(3)
C21 N6 C22 133.0(3)
C19 N6 C22 116.9(2)
C30 N7 C28 111.2(2)
C30 N7 C26 116.4(2)
C28 N7 C26 132.2(3)
C30 N8 C29 110.6(3)
C30 N8 C36 124.7(3)
C29 N8 C36 124.7(3)
C2 C1 C6 116.3(3)
C2 C1 Ir1 130.0(2)
C6 C1 Ir1 113.7(2)
C3 C2 C1 119.8(3)
F1 C3 C2 118.6(3)
F1 C3 C4 117.0(3)
C2 C3 C4 124.3(3)
C5 C4 C3 116.6(3)
C4 C5 C6 121.0(3)
C5 C6 C1 121.9(3)
C5 C6 C7 122.2(3)
C1 C6 C7 115.9(3)
N2 C7 N1 123.7(3)
N2 C7 C6 124.1(3)
N1 C7 C6 112.1(3)
N2 C8 C9 121.5(3)
N2 C8 C15 114.5(3)
C9 C8 C15 123.9(3)
C10 C9 C8 118.9(3)
N1 C10 C9 118.2(3)
N1 C10 C11 111.6(3)
C9 C10 C11 130.1(3)
N3 C11 C12 108.6(3)
N3 C11 C10 116.4(3)
C12 C11 C10 134.9(3)
C13 C12 C11 103.3(3)
N4 C13 C12 112.2(3)
N4 C13 C14 118.3(3)
C12 C13 C14 129.5(3)
F4 C14 F2 107.7(3)
F4 C14 F3 106.0(4)
F2 C14 F3 104.4(3)
F4 C14 C13 112.9(3)
F2 C14 C13 111.9(3)
F3 C14 C13 113.4(3)
C17 C15 C16 110.7(3)
C17 C15 C8 108.0(3)
C16 C15 C8 112.4(3)
C17 C15 C18 108.8(4)
C16 C15 C18 108.0(3)
C8 C15 C18 109.0(3)
N5 C19 N6 104.0(3)
N5 C19 Ir1 141.1(2)
N6 C19 Ir1 114.5(2)
C21 C20 N5 107.5(3)
C20 C21 N6 106.9(3)
C27 C22 C23 122.2(3)
C27 C22 N6 109.7(3)
C23 C22 N6 128.1(3)
C22 C23 C24 119.2(3)
C25 C24 C23 119.3(3)
C25 C24 C32 116.4(7)
C23 C24 C32 124.2(7)
C25 C24 C32' 125.5(17)
C23 C24 C32' 114.7(16)
C26 C25 C24 119.5(3)
C25 C26 C27 121.6(3)
C25 C26 N7 127.5(3)
C27 C26 N7 110.7(3)
C22 C27 C26 118.2(3)
C22 C27 Ir1 121.7(2)
C26 C27 Ir1 120.1(2)
C29 C28 N7 106.3(3)
C28 C29 N8 107.8(3)
N8 C30 N7 104.2(2)
N8 C30 Ir1 140.6(2)
N7 C30 Ir1 115.2(2)
C24 C32 C33 111.2(11)
C24 C32 C34 113.1(7)
C33 C32 C34 106.1(12)
C24 C32 C35 110.8(13)
C33 C32 C35 107.5(8)
C34 C32 C35 107.8(11)
C35' C32' C34' 114(3)
C35' C32' C33' 111(3)
C34' C32' C33' 112(3)
C35' C32' C24 104(3)
C34' C32' C24 103(3)
C33' C32' C24 112(3)
C63 Ir2 C37 95.75(11)
C63 Ir2 C55 77.24(12)
C37 Ir2 C55 92.00(11)
C63 Ir2 N9 175.02(11)
C37 Ir2 N9 79.61(11)
C55 Ir2 N9 101.01(11)
C63 Ir2 C66 77.29(12)
C37 Ir2 C66 91.61(11)
C55 Ir2 C66 154.51(11)
N9 Ir2 C66 104.46(11)
C63 Ir2 N11 108.69(10)
C37 Ir2 N11 155.52(10)
C55 Ir2 N11 92.02(10)
N9 Ir2 N11 75.93(9)
C66 Ir2 N11 95.05(10)
C46 N9 C43 120.8(3)
C46 N9 Ir2 120.9(2)
C43 N9 Ir2 118.03(19)
C43 N10 C44 117.3(3)
N12 N11 C47 110.2(2)
N12 N11 Ir2 135.10(19)
C47 N11 Ir2 114.60(19)
N11 N12 C49 105.4(2)
C55 N13 C56 110.8(3)
C55 N13 C67 124.4(3)
C56 N13 C67 124.8(3)
C55 N14 C57 111.3(3)
C55 N14 C58 116.6(2)
C57 N14 C58 132.0(3)
C66 N15 C64 110.9(2)
C66 N15 C62 116.5(2)
C64 N15 C62 132.4(2)
C66 N16 C65 111.7(2)
C66 N16 C72 124.0(3)
C65 N16 C72 124.3(3)
C38 C37 C42 116.8(3)
C38 C37 Ir2 129.5(2)
C42 C37 Ir2 113.6(2)
C39 C38 C37 119.3(3)
F5 C39 C38 117.8(3)
F5 C39 C40 117.8(3)
C38 C39 C40 124.4(3)
C41 C40 C39 117.2(3)
C40 C41 C42 120.7(3)
C41 C42 C37 121.6(3)
C41 C42 C43 121.7(3)
C37 C42 C43 116.6(3)
N10 C43 N9 123.2(3)
N10 C43 C42 124.9(3)
N9 C43 C42 111.8(3)
N10 C44 C45 121.7(3)
N10 C44 C51 115.2(3)
C45 C44 C51 122.9(3)
C46 C45 C44 118.5(3)
N9 C46 C45 118.4(3)
N9 C46 C47 112.0(3)
C45 C46 C47 129.5(3)
N11 C47 C48 108.6(3)
N11 C47 C46 116.5(3)
C48 C47 C46 134.7(3)
C49 C48 C47 103.3(3)
N12 C49 C48 112.4(3)
N12 C49 C50 118.6(3)
C48 C49 C50 129.0(3)
F8 C50 F7 108.4(3)
F8 C50 F6 105.4(3)
F7 C50 F6 104.0(3)
F8 C50 C49 111.6(3)
F7 C50 C49 113.9(3)
F6 C50 C49 113.0(3)
C44 C51 C52 109.8(3)
C44 C51 C54 112.1(3)
C52 C51 C54 108.1(3)
C44 C51 C53 106.9(3)
C52 C51 C53 110.1(3)
C54 C51 C53 109.8(3)
N13 C55 N14 104.1(3)
N13 C55 Ir2 141.0(2)
N14 C55 Ir2 115.0(2)
C57 C56 N13 107.5(3)
C56 C57 N14 106.3(3)
C63 C58 C59 122.6(3)
C63 C58 N14 110.1(2)
C59 C58 N14 127.3(3)
C58 C59 C60 118.7(3)
C59 C60 C61 119.5(3)
C59 C60 C68 122.0(3)
C61 C60 C68 118.5(3)
C62 C61 C60 119.3(3)
C61 C62 C63 122.2(3)
C61 C62 N15 127.7(3)
C63 C62 N15 110.1(2)
C58 C63 C62 117.7(3)
C58 C63 Ir2 121.0(2)
C62 C63 Ir2 121.1(2)
C65 C64 N15 106.5(3)
C64 C65 N16 107.0(3)
N16 C66 N15 103.8(2)
N16 C66 Ir2 141.2(2)
N15 C66 Ir2 114.9(2)
C69 C68 C70 109.6(3)
C69 C68 C60 112.7(3)
C70 C68 C60 109.6(3)
C69 C68 C71 106.9(3)
C70 C68 C71 108.5(3)
C60 C68 C71 109.5(3)

loop_
_geom_bond_atom_site_label_1
_geom_bond_atom_site_label_2
_geom_bond_distance
Ir1 C27 1.983(3)
Ir1 C1 2.023(3)
Ir1 C30 2.044(3)
Ir1 N1 2.044(2)
Ir1 C19 2.050(3)
Ir1 N3 2.113(2)
N1 C7 1.344(4)
N1 C10 1.351(4)
N2 C7 1.333(4)
N2 C8 1.362(4)
N3 N4 1.339(3)
N3 C11 1.366(4)
N4 C13 1.351(4)
N5 C19 1.342(4)
N5 C20 1.381(4)
N5 C31 1.458(4)
N6 C21 1.389(4)
N6 C19 1.392(4)
N6 C22 1.423(4)
N7 C30 1.375(4)
N7 C28 1.376(4)
N7 C26 1.418(4)
N8 C30 1.348(4)
N8 C29 1.387(4)
N8 C36 1.449(4)
C1 C2 1.400(4)
C1 C6 1.428(4)
C2 C3 1.376(5)
C3 F1 1.360(4)
C3 C4 1.385(5)
C4 C5 1.382(4)
C5 C6 1.388(4)
C6 C7 1.472(4)
C8 C9 1.389(4)
C8 C15 1.524(4)
C9 C10 1.385(4)
C10 C11 1.456(4)
C11 C12 1.391(4)
C12 C13 1.383(5)
C13 C14 1.482(5)
C14 F4 1.303(5)
C14 F2 1.330(4)
C14 F3 1.342(5)
C15 C17 1.518(5)
C15 C16 1.519(5)
C15 C18 1.532(5)
C20 C21 1.335(5)
C22 C27 1.376(4)
C22 C23 1.383(4)
C23 C24 1.403(5)
C24 C25 1.400(4)
C24 C32 1.529(19)
C24 C32' 1.59(5)
C25 C26 1.384(4)
C26 C27 1.386(4)
C28 C29 1.341(4)
C32 C33 1.538(16)
C32 C34 1.541(16)
C32 C35 1.56(2)
C32' C35' 1.46(5)
C32' C34' 1.48(5)
C32' C33' 1.50(3)
Ir2 C63 1.978(3)
Ir2 C37 2.025(3)
Ir2 C55 2.050(3)
Ir2 N9 2.051(2)
Ir2 C66 2.052(3)
Ir2 N11 2.129(2)
N9 C46 1.344(4)
N9 C43 1.354(4)
N10 C43 1.330(4)
N10 C44 1.356(4)
N11 N12 1.338(3)
N11 C47 1.369(4)
N12 C49 1.359(4)
N13 C55 1.347(4)
N13 C56 1.389(4)
N13 C67 1.462(4)
N14 C55 1.372(4)
N14 C57 1.378(4)
N14 C58 1.426(4)
N15 C66 1.380(4)
N15 C64 1.381(4)
N15 C62 1.426(4)
N16 C66 1.341(4)
N16 C65 1.382(4)
N16 C72 1.454(4)
C37 C38 1.406(4)
C37 C42 1.421(4)
C38 C39 1.374(5)
C39 F5 1.367(4)
C39 C40 1.381(5)
C40 C41 1.379(5)
C41 C42 1.394(4)
C42 C43 1.467(4)
C44 C45 1.392(4)
C44 C51 1.518(4)
C45 C46 1.391(4)
C46 C47 1.456(4)
C47 C48 1.391(4)
C48 C49 1.380(4)
C49 C50 1.481(4)
C50 F8 1.320(4)
C50 F7 1.325(4)
C50 F6 1.335(4)
C51 C52 1.526(5)
C51 C54 1.534(5)
C51 C53 1.536(5)
C56 C57 1.339(5)
C58 C63 1.376(4)
C58 C59 1.389(4)
C59 C60 1.397(4)
C60 C61 1.405(4)
C60 C68 1.533(4)
C61 C62 1.380(4)
C62 C63 1.380(4)
C64 C65 1.345(4)
C68 C69 1.515(5)
C68 C70 1.523(5)
C68 C71 1.543(5)
